data_7207824
loop_
_publ_author_name
'Cindri\'c, Marina'
'Uzelac, Marina'
'Cin\<ci\'c, Dominik'
'Halasz, Ivan'
'Pavlovi\'c, Gordana'
'Hrenar, Tomica'
'\'Curi\'c, Manda'
'Kova\<cevi\'c, Davor'

_publ_section_title
;
 Three routes to nickel(ii) salicylaldehyde 4-phenyl and
 4-methylthiosemicarbazonato complexes: mechanochemical, electrochemical
 and conventional approach
;
_journal_issue 9
_journal_name_full CrystEngComm
_journal_page_first 3039
_journal_paper_doi 10.1039/c2ce06611d
_journal_volume 14
_journal_year 2012
_chemical_formula_moiety 'C28 H24 N6 Ni O2 S2, C H4 O'
_chemical_formula_sum 'C29 H28 N6 Ni O3 S2'
_chemical_formula_weight 631.40
_chemical_name_common
;
salicylaldehyde 4-phenylthiosemicarbazone)-(salicylaldehyde
4-phenylthiosemicarbazonato)-nickel(ii) methanol (1/1) solvate
;
_chemical_name_systematic
;
(salicylaldehyde 4-phenylthiosemicarbazone)-(salicylaldehyde
4-phenylthiosemicarbazonato)-nickel(ii) methanol (1/1) solvate

;
_space_group_IT_number 14
_symmetry_cell_setting monoclinic
_symmetry_space_group_name_Hall '-P 2ybc'
_symmetry_space_group_name_H-M 'P 1 21/c 1'
_atom_sites_solution_hydrogens geom
_atom_sites_solution_primary direct
_atom_sites_solution_secondary difmap
_audit_creation_method SHELXL-97
_cell_angle_alpha 90.00
_cell_angle_beta 99.188(13)
_cell_angle_gamma 90.00
_cell_formula_units_Z 4
_cell_length_a 19.386(2)
_cell_length_b 18.7538(17)
_cell_length_c 7.9689(13)
_cell_measurement_reflns_used 4758
_cell_measurement_theta_max 29.0161
_cell_measurement_theta_min 4.1544
_cell_volume 2860.0(6)
_computing_cell_refinement 'CrysAlis RED, Oxford Diffraction Ltd.Version 1.171.34.44'
_computing_data_collection 'CrysAlis CCD, Oxford Diffraction Ltd.Version 1.171.34.44'
_computing_data_reduction 'CrysAlis RED, Oxford Diffraction Ltd.Version 1.171.34.44'
_computing_molecular_graphics
;
ORTEP-3 for Windows, Ver. 1.70.01 (Farrugia, 2005),
MERCURY 1.4.2 (CCDC, 2006)
;
_computing_publication_material 'SHELXL-97 (Sheldrick, 1997)'
_computing_structure_refinement 'SHELXL-97 (Sheldrick, 1997)'
_computing_structure_solution 'SHELXS-97 (Sheldrick, 1997)'
_diffrn_ambient_temperature 296(2)
_diffrn_detector_area_resol_mean 16.3426
_diffrn_measured_fraction_theta_full 0.993
_diffrn_measured_fraction_theta_max 0.993
_diffrn_measurement_device_type 'Xcalibur, Sapphire3'
_diffrn_measurement_method '\w - scan'
_diffrn_radiation_monochromator graphite
_diffrn_radiation_source 'Enhance (Mo) X-ray Source'
_diffrn_radiation_type MoK\a
_diffrn_radiation_wavelength 0.71073
_diffrn_reflns_av_R_equivalents 0.1451
_diffrn_reflns_av_sigmaI/netI 0.1443
_diffrn_reflns_limit_h_max 23
_diffrn_reflns_limit_h_min -23
_diffrn_reflns_limit_k_max 22
_diffrn_reflns_limit_k_min -22
_diffrn_reflns_limit_l_max 8
_diffrn_reflns_limit_l_min -9
_diffrn_reflns_number 16245
_diffrn_reflns_theta_full 25.00
_diffrn_reflns_theta_max 25.00
_diffrn_reflns_theta_min 4.16
_exptl_absorpt_coefficient_mu 0.867
_exptl_absorpt_correction_T_max 1.00000
_exptl_absorpt_correction_T_min 0.69234
_exptl_absorpt_correction_type multi-scan
_exptl_absorpt_process_details
;
CrysAlisPro, Oxford Diffraction Ltd.,
Version 1.171.34.44.
Empirical absorption correction using spherical harmonics,
implemented in SCALE3 ABSPACK scaling algorithm.
;
_exptl_crystal_colour red
_exptl_crystal_density_diffrn 1.466
_exptl_crystal_density_method 'not measured'
_exptl_crystal_description needle
_exptl_crystal_F_000 1312
_exptl_crystal_size_max 0.62
_exptl_crystal_size_mid 0.21
_exptl_crystal_size_min 0.18
_refine_diff_density_max 0.596
_refine_diff_density_min -0.649
_refine_diff_density_rms 0.113
_refine_ls_extinction_method none
_refine_ls_goodness_of_fit_ref 1.085
_refine_ls_hydrogen_treatment mixed
_refine_ls_matrix_type full
_refine_ls_number_parameters 377
_refine_ls_number_reflns 5004
_refine_ls_number_restraints 2
_refine_ls_restrained_S_all 1.085
_refine_ls_R_factor_all 0.1694
_refine_ls_R_factor_gt 0.0914
_refine_ls_shift/su_max 0.001
_refine_ls_shift/su_mean 0.000
_refine_ls_structure_factor_coef Fsqd
_refine_ls_weighting_details 'calc w=1/[\s^2^(Fo^2^)+(0.0419P)^2^+13.3209P] where P=(Fo^2^+2Fc^2^)/3'
_refine_ls_weighting_scheme calc
_refine_ls_wR_factor_gt 0.1682
_refine_ls_wR_factor_ref 0.1926
_reflns_number_gt 2976
_reflns_number_total 5004
_reflns_threshold_expression >2sigma(I)
_cod_data_source_file c2ce06611d.txt
_cod_data_source_block exp_1863_MeOH_solvate
_cod_original_cell_volume 2860.1(6)
_cod_original_sg_symbol_H-M 'P 21/c'
_cod_database_code 7207824

loop_
_symmetry_equiv_pos_as_xyz
'x, y, z'
'-x, y+1/2, -z+1/2'
'-x, -y, -z'
'x, -y-1/2, z-1/2'

loop_
_atom_site_label
_atom_site_type_symbol
_atom_site_fract_x
_atom_site_fract_y
_atom_site_fract_z
_atom_site_U_iso_or_equiv
_atom_site_adp_type
_atom_site_occupancy
_atom_site_symmetry_multiplicity
_atom_site_calc_flag
_atom_site_refinement_flags
Ni1 Ni 0.26590(5) 0.63615(5) 0.71973(13) 0.0347(3) Uani 1 1 d .
S1 S 0.33254(10) 0.56623(10) 0.8849(3) 0.0410(5) Uani 1 1 d .
S2 S 0.36190(10) 0.70162(10) 0.7157(3) 0.0467(6) Uani 1 1 d .
O1 O 0.2091(3) 0.6994(3) 0.5811(7) 0.0414(13) Uani 1 1 d .
O2 O 0.2816(3) 1.0047(3) 0.9248(9) 0.0603(16) Uani 1 1 d D
O3 O 0.4155(4) 0.4663(4) 1.2675(10) 0.084(2) Uani 1 1 d D
H1O3 H 0.403(6) 0.451(6) 1.354(9) 0.101 Uiso 1 1 d D
N1 N 0.1951(3) 0.5689(3) 0.7259(8) 0.0359(15) Uani 1 1 d .
N2 N 0.2055(3) 0.5056(3) 0.8178(8) 0.0384(15) Uani 1 1 d .
N3 N 0.2907(3) 0.4437(3) 0.9969(8) 0.0420(16) Uani 1 1 d .
H3N H 0.3337 0.4447 1.0444 0.050 Uiso 1 1 calc R
N4 N 0.3940(3) 0.8399(3) 0.7632(9) 0.0463(18) Uani 1 1 d .
H4N H 0.3793 0.8832 0.7528 0.056 Uiso 1 1 calc R
N5 N 0.2788(3) 0.8136(3) 0.7149(9) 0.0462(17) Uani 1 1 d .
H5N H 0.2453 0.7849 0.6776 0.055 Uiso 1 1 calc R
N6 N 0.2636(3) 0.8823(3) 0.7537(9) 0.0427(16) Uani 1 1 d .
C1 C 0.1438(5) 0.6917(4) 0.5106(10) 0.0418(19) Uani 1 1 d .
C2 C 0.1036(4) 0.6311(4) 0.5350(9) 0.0377(17) Uani 1 1 d .
C3 C 0.0338(4) 0.6261(4) 0.4539(10) 0.045(2) Uani 1 1 d .
H3 H 0.0083 0.5854 0.4706 0.054 Uiso 1 1 calc R
C4 C 0.0025(5) 0.6786(5) 0.3521(12) 0.063(3) Uani 1 1 d .
H4 H -0.0441 0.6753 0.3021 0.075 Uiso 1 1 calc R
C5 C 0.0435(5) 0.7385(5) 0.3251(12) 0.062(3) Uani 1 1 d .
H5 H 0.0236 0.7745 0.2529 0.075 Uiso 1 1 calc R
C6 C 0.1115(5) 0.7454(4) 0.4017(11) 0.048(2) Uani 1 1 d .
H6 H 0.1367 0.7859 0.3817 0.058 Uiso 1 1 calc R
C7 C 0.1316(4) 0.5742(4) 0.6418(10) 0.042(2) Uani 1 1 d .
H7 H 0.1015 0.5366 0.6533 0.051 Uiso 1 1 calc R
C8 C 0.2692(4) 0.5011(4) 0.8960(9) 0.0358(18) Uani 1 1 d .
C9 C 0.2530(4) 0.3835(4) 1.0345(10) 0.0377(19) Uani 1 1 d .
C10 C 0.1839(4) 0.3695(4) 0.9695(10) 0.0442(19) Uani 1 1 d .
H10 H 0.1587 0.4010 0.8930 0.053 Uiso 1 1 calc R
C11 C 0.1522(5) 0.3083(4) 1.0184(11) 0.051(2) Uani 1 1 d .
H11 H 0.1055 0.2999 0.9751 0.061 Uiso 1 1 calc R
C12 C 0.1876(5) 0.2603(4) 1.1280(11) 0.049(2) Uani 1 1 d .
H12 H 0.1658 0.2191 1.1580 0.058 Uiso 1 1 calc R
C13 C 0.2554(5) 0.2740(4) 1.1925(11) 0.054(2) Uani 1 1 d .
H13 H 0.2795 0.2423 1.2704 0.065 Uiso 1 1 calc R
C14 C 0.2899(5) 0.3338(4) 1.1459(11) 0.050(2) Uani 1 1 d .
H14 H 0.3369 0.3409 1.1881 0.060 Uiso 1 1 calc R
C15 C 0.3441(4) 0.7905(4) 0.7338(10) 0.0379(18) Uani 1 1 d .
C16 C 0.1988(4) 0.9013(4) 0.7061(11) 0.044(2) Uani 1 1 d .
H16 H 0.1682 0.8700 0.6412 0.053 Uiso 1 1 calc R
C17 C 0.2140(4) 1.0175(4) 0.8619(11) 0.046(2) Uani 1 1 d .
C18 C 0.1737(4) 0.9699(4) 0.7520(11) 0.044(2) Uani 1 1 d .
C19 C 0.1050(5) 0.9874(4) 0.6930(11) 0.054(2) Uani 1 1 d .
H19 H 0.0772 0.9561 0.6209 0.065 Uiso 1 1 calc R
C20 C 0.0767(5) 1.0509(5) 0.7395(14) 0.063(3) Uani 1 1 d .
H20 H 0.0305 1.0624 0.6978 0.076 Uiso 1 1 calc R
C21 C 0.1172(5) 1.0965(5) 0.8471(14) 0.064(3) Uani 1 1 d .
H21 H 0.0984 1.1392 0.8781 0.077 Uiso 1 1 calc R
C22 C 0.1844(5) 1.0803(4) 0.9091(12) 0.057(2) Uani 1 1 d .
H22 H 0.2110 1.1115 0.9839 0.069 Uiso 1 1 calc R
C23 C 0.4672(4) 0.8325(4) 0.8088(10) 0.0382(18) Uani 1 1 d .
C24 C 0.4980(4) 0.7812(4) 0.9242(11) 0.050(2) Uani 1 1 d .
H24 H 0.4707 0.7473 0.9677 0.060 Uiso 1 1 calc R
C25 C 0.5693(5) 0.7814(5) 0.9727(13) 0.060(3) Uani 1 1 d .
H25 H 0.5901 0.7463 1.0463 0.072 Uiso 1 1 calc R
C26 C 0.6102(5) 0.8319(5) 0.9152(13) 0.062(3) Uani 1 1 d .
H26 H 0.6582 0.8319 0.9521 0.075 Uiso 1 1 calc R
C27 C 0.5806(5) 0.8825(5) 0.8032(14) 0.066(3) Uani 1 1 d .
H27 H 0.6085 0.9171 0.7639 0.079 Uiso 1 1 calc R
C28 C 0.5091(5) 0.8825(4) 0.7481(12) 0.053(2) Uani 1 1 d .
H28 H 0.4893 0.9163 0.6697 0.063 Uiso 1 1 calc R
C29 C 0.4800(6) 0.4313(6) 1.2612(19) 0.102(4) Uani 1 1 d .
H29A H 0.5133 0.4447 1.3586 0.153 Uiso 1 1 calc R
H29B H 0.4973 0.4450 1.1594 0.153 Uiso 1 1 calc R
H29C H 0.4731 0.3807 1.2613 0.153 Uiso 1 1 calc R
H1O2 H 0.291(6) 0.965(3) 0.891(15) 0.122 Uiso 1 1 d D

loop_
_atom_site_aniso_label
_atom_site_aniso_U_11
_atom_site_aniso_U_22
_atom_site_aniso_U_33
_atom_site_aniso_U_23
_atom_site_aniso_U_13
_atom_site_aniso_U_12
Ni1 0.0249(5) 0.0378(5) 0.0415(6) 0.0009(5) 0.0055(4) 0.0020(4)
S1 0.0283(11) 0.0435(10) 0.0500(13) 0.0029(9) 0.0025(10) -0.0027(8)
S2 0.0249(11) 0.0412(10) 0.0745(16) 0.0043(10) 0.0100(11) 0.0025(8)
O1 0.027(3) 0.048(3) 0.048(3) 0.007(3) 0.001(3) -0.004(2)
O2 0.049(4) 0.060(4) 0.070(4) -0.001(3) 0.007(4) -0.004(3)
O3 0.056(5) 0.111(6) 0.083(6) 0.028(5) 0.007(4) -0.013(4)
N1 0.032(4) 0.039(3) 0.041(4) 0.000(3) 0.019(3) 0.006(3)
N2 0.022(3) 0.043(3) 0.048(4) 0.008(3) -0.002(3) 0.001(3)
N3 0.025(4) 0.045(4) 0.052(4) 0.005(3) -0.004(3) 0.000(3)
N4 0.033(4) 0.034(3) 0.072(5) 0.010(3) 0.007(4) 0.001(3)
N5 0.024(4) 0.039(3) 0.075(5) 0.003(3) 0.007(4) -0.005(3)
N6 0.034(4) 0.037(3) 0.058(5) 0.009(3) 0.010(4) -0.001(3)
C1 0.045(5) 0.047(4) 0.033(4) 0.001(4) 0.004(4) 0.009(4)
C2 0.036(5) 0.046(4) 0.031(4) -0.002(4) 0.008(4) 0.004(4)
C3 0.020(4) 0.066(5) 0.048(5) 0.006(4) 0.001(4) 0.000(4)
C4 0.027(5) 0.101(7) 0.058(6) 0.013(5) 0.001(5) 0.018(5)
C5 0.055(6) 0.079(6) 0.054(6) 0.022(5) 0.008(6) 0.015(5)
C6 0.043(5) 0.056(5) 0.047(5) 0.008(4) 0.007(5) -0.001(4)
C7 0.029(5) 0.046(4) 0.052(5) -0.009(4) 0.008(4) -0.005(4)
C8 0.039(5) 0.034(4) 0.037(4) -0.001(3) 0.010(4) 0.003(3)
C9 0.041(5) 0.034(4) 0.039(5) 0.000(3) 0.011(4) 0.003(3)
C10 0.039(5) 0.048(4) 0.041(5) 0.005(4) -0.007(4) -0.005(4)
C11 0.049(6) 0.053(5) 0.048(5) 0.001(4) 0.001(5) -0.014(4)
C12 0.054(6) 0.043(4) 0.048(5) 0.004(4) 0.007(5) -0.010(4)
C13 0.064(7) 0.046(5) 0.051(6) 0.005(4) 0.009(5) 0.006(4)
C14 0.038(5) 0.047(4) 0.064(6) 0.000(4) 0.007(5) 0.000(4)
C15 0.024(4) 0.042(4) 0.047(5) 0.010(4) 0.002(4) 0.003(3)
C16 0.035(5) 0.048(4) 0.052(5) 0.010(4) 0.011(4) -0.001(4)
C17 0.028(5) 0.056(5) 0.055(6) 0.014(4) 0.008(5) -0.001(4)
C18 0.031(5) 0.049(4) 0.052(5) 0.016(4) 0.009(4) 0.007(4)
C19 0.053(6) 0.054(5) 0.056(6) 0.008(4) 0.011(5) 0.007(4)
C20 0.035(5) 0.064(6) 0.094(8) 0.009(6) 0.020(6) 0.019(4)
C21 0.064(7) 0.048(5) 0.088(8) 0.004(5) 0.037(7) 0.009(5)
C22 0.062(7) 0.047(5) 0.069(6) 0.000(4) 0.028(6) -0.001(4)
C23 0.021(4) 0.042(4) 0.053(5) -0.002(4) 0.010(4) 0.001(3)
C24 0.039(5) 0.052(5) 0.058(6) 0.006(4) 0.006(5) -0.001(4)
C25 0.040(6) 0.062(6) 0.072(7) -0.005(5) -0.009(5) 0.003(4)
C26 0.032(5) 0.072(6) 0.080(7) -0.009(6) 0.002(5) -0.002(5)
C27 0.046(6) 0.069(6) 0.085(8) -0.002(5) 0.017(6) -0.013(5)
C28 0.040(5) 0.051(5) 0.066(6) 0.014(4) 0.007(5) -0.008(4)
C29 0.055(7) 0.090(8) 0.154(13) 0.024(8) -0.004(8) 0.010(6)

loop_
_atom_type_symbol
_atom_type_description
_atom_type_scat_dispersion_real
_atom_type_scat_dispersion_imag
_atom_type_scat_source
C C 0.0033 0.0016 'International Tables Vol C Tables 4.2.6.8 and 6.1.1.4'
H H 0.0000 0.0000 'International Tables Vol C Tables 4.2.6.8 and 6.1.1.4'
Ni Ni 0.3393 1.1124 'International Tables Vol C Tables 4.2.6.8 and 6.1.1.4'
N N 0.0061 0.0033 'International Tables Vol C Tables 4.2.6.8 and 6.1.1.4'
O O 0.0106 0.0060 'International Tables Vol C Tables 4.2.6.8 and 6.1.1.4'
S S 0.1246 0.1234 'International Tables Vol C Tables 4.2.6.8 and 6.1.1.4'

loop_
_geom_angle_atom_site_label_1
_geom_angle_atom_site_label_2
_geom_angle_atom_site_label_3
_geom_angle
O1 Ni1 N1 94.5(2)
O1 Ni1 S1 178.08(18)
N1 Ni1 S1 86.8(2)
O1 Ni1 S2 93.26(16)
N1 Ni1 S2 170.90(19)
S1 Ni1 S2 85.59(8)
C8 S1 Ni1 95.7(3)
C15 S2 Ni1 110.7(3)
C1 O1 Ni1 128.7(5)
C17 O2 H1O2 107(9)
C29 O3 H1O3 104(9)
C7 N1 N2 112.4(6)
C7 N1 Ni1 124.7(5)
N2 N1 Ni1 122.9(5)
C8 N2 N1 110.8(6)
C8 N3 C9 129.8(7)
C8 N3 H3N 115.1
C9 N3 H3N 115.1
C15 N4 C23 130.3(6)
C15 N4 H4N 114.9
C23 N4 H4N 114.9
C15 N5 N6 121.3(6)
C15 N5 H5N 119.3
N6 N5 H5N 119.3
C16 N6 N5 115.1(7)
O1 C1 C2 123.3(7)
O1 C1 C6 119.3(7)
C2 C1 C6 117.4(8)
C3 C2 C1 120.3(7)
C3 C2 C7 118.3(7)
C1 C2 C7 121.5(7)
C4 C3 C2 122.1(8)
C4 C3 H3 118.9
C2 C3 H3 118.9
C3 C4 C5 117.4(8)
C3 C4 H4 121.3
C5 C4 H4 121.3
C6 C5 C4 122.2(8)
C6 C5 H5 118.9
C4 C5 H5 118.9
C5 C6 C1 120.6(8)
C5 C6 H6 119.7
C1 C6 H6 119.7
N1 C7 C2 127.2(7)
N1 C7 H7 116.4
C2 C7 H7 116.4
N2 C8 N3 120.7(7)
N2 C8 S1 123.7(6)
N3 C8 S1 115.5(6)
C10 C9 C14 118.5(7)
C10 C9 N3 125.4(7)
C14 C9 N3 116.2(7)
C9 C10 C11 119.9(7)
C9 C10 H10 120.1
C11 C10 H10 120.1
C12 C11 C10 121.8(8)
C12 C11 H11 119.1
C10 C11 H11 119.1
C13 C12 C11 118.4(8)
C13 C12 H12 120.8
C11 C12 H12 120.8
C12 C13 C14 122.0(8)
C12 C13 H13 119.0
C14 C13 H13 119.0
C13 C14 C9 119.3(8)
C13 C14 H14 120.3
C9 C14 H14 120.3
N5 C15 N4 116.5(6)
N5 C15 S2 120.7(6)
N4 C15 S2 122.8(6)
N6 C16 C18 121.2(8)
N6 C16 H16 119.4
C18 C16 H16 119.4
O2 C17 C22 118.0(8)
O2 C17 C18 122.2(7)
C22 C17 C18 119.9(8)
C19 C18 C17 118.3(8)
C19 C18 C16 118.2(8)
C17 C18 C16 123.4(8)
C18 C19 C20 121.0(9)
C18 C19 H19 119.5
C20 C19 H19 119.5
C21 C20 C19 119.5(9)
C21 C20 H20 120.2
C19 C20 H20 120.2
C22 C21 C20 120.8(8)
C22 C21 H21 119.6
C20 C21 H21 119.6
C21 C22 C17 120.5(9)
C21 C22 H22 119.8
C17 C22 H22 119.8
C28 C23 C24 119.0(7)
C28 C23 N4 117.8(7)
C24 C23 N4 122.9(7)
C25 C24 C23 119.3(8)
C25 C24 H24 120.4
C23 C24 H24 120.4
C26 C25 C24 121.4(9)
C26 C25 H25 119.3
C24 C25 H25 119.3
C25 C26 C27 119.9(9)
C25 C26 H26 120.1
C27 C26 H26 120.1
C26 C27 C28 120.1(8)
C26 C27 H27 120.0
C28 C27 H27 120.0
C23 C28 C27 120.4(8)
C23 C28 H28 119.8
C27 C28 H28 119.8
O3 C29 H29A 109.5
O3 C29 H29B 109.5
H29A C29 H29B 109.5
O3 C29 H29C 109.5
H29A C29 H29C 109.5
H29B C29 H29C 109.5

loop_
_geom_bond_atom_site_label_1
_geom_bond_atom_site_label_2
_geom_bond_distance
Ni1 O1 1.858(5)
Ni1 N1 1.871(6)
Ni1 S1 2.139(2)
Ni1 S2 2.234(2)
S1 C8 1.744(7)
S2 C15 1.712(7)
O1 C1 1.308(9)
O2 C17 1.348(10)
O2 H1O2 0.83(2)
O3 C29 1.420(12)
O3 H1O3 0.82(2)
N1 C7 1.308(10)
N1 N2 1.393(8)
N2 C8 1.295(9)
N3 C8 1.368(9)
N3 C9 1.402(9)
N3 H3N 0.8600
N4 C15 1.333(9)
N4 C23 1.414(9)
N4 H4N 0.8600
N5 C15 1.324(9)
N5 N6 1.369(8)
N5 H5N 0.8600
N6 C16 1.302(10)
C1 C2 1.409(10)
C1 C6 1.409(11)
C2 C3 1.406(10)
C2 C7 1.417(10)
C3 C4 1.356(11)
C3 H3 0.9300
C4 C5 1.412(12)
C4 H4 0.9300
C5 C6 1.368(12)
C5 H5 0.9300
C6 H6 0.9300
C7 H7 0.9300
C9 C10 1.383(10)
C9 C14 1.401(11)
C10 C11 1.385(10)
C10 H10 0.9300
C11 C12 1.362(11)
C11 H11 0.9300
C12 C13 1.357(12)
C12 H12 0.9300
C13 C14 1.386(11)
C13 H13 0.9300
C14 H14 0.9300
C16 C18 1.444(10)
C16 H16 0.9300
C17 C22 1.388(11)
C17 C18 1.398(11)
C18 C19 1.380(11)
C19 C20 1.386(11)
C19 H19 0.9300
C20 C21 1.368(13)
C20 H20 0.9300
C21 C22 1.351(13)
C21 H21 0.9300
C22 H22 0.9300
C23 C28 1.378(10)
C23 C24 1.397(11)
C24 C25 1.374(12)
C24 H24 0.9300
C25 C26 1.360(12)
C25 H25 0.9300
C26 C27 1.365(13)
C26 H26 0.9300
C27 C28 1.386(12)
C27 H27 0.9300
C28 H28 0.9300
C29 H29A 0.9600
C29 H29B 0.9600
C29 H29C 0.9600

loop_
_geom_torsion_atom_site_label_1
_geom_torsion_atom_site_label_2
_geom_torsion_atom_site_label_3
_geom_torsion_atom_site_label_4
_geom_torsion
O1 Ni1 S1 C8 132(5)
N1 Ni1 S1 C8 0.2(3)
S2 Ni1 S1 C8 -174.8(2)
O1 Ni1 S2 C15 41.5(3)
N1 Ni1 S2 C15 -170.4(13)
S1 Ni1 S2 C15 -137.0(3)
N1 Ni1 O1 C1 -3.7(6)
S1 Ni1 O1 C1 -135(5)
S2 Ni1 O1 C1 171.5(6)
O1 Ni1 N1 C7 3.3(6)
S1 Ni1 N1 C7 -178.1(6)
S2 Ni1 N1 C7 -144.8(11)
O1 Ni1 N1 N2 -178.9(5)
S1 Ni1 N1 N2 -0.3(5)
S2 Ni1 N1 N2 33.0(16)
C7 N1 N2 C8 178.4(6)
Ni1 N1 N2 C8 0.4(8)
C15 N5 N6 C16 170.2(7)
Ni1 O1 C1 C2 2.1(11)
Ni1 O1 C1 C6 -176.6(5)
O1 C1 C2 C3 -179.4(7)
C6 C1 C2 C3 -0.7(11)
O1 C1 C2 C7 1.1(11)
C6 C1 C2 C7 179.8(7)
C1 C2 C3 C4 -0.8(12)
C7 C2 C3 C4 178.8(8)
C2 C3 C4 C5 2.1(13)
C3 C4 C5 C6 -2.1(14)
C4 C5 C6 C1 0.7(14)
O1 C1 C6 C5 179.5(8)
C2 C1 C6 C5 0.7(12)
N2 N1 C7 C2 -179.5(7)
Ni1 N1 C7 C2 -1.6(11)
C3 C2 C7 N1 179.1(7)
C1 C2 C7 N1 -1.3(12)
N1 N2 C8 N3 178.8(6)
N1 N2 C8 S1 -0.2(9)
C9 N3 C8 N2 0.0(12)
C9 N3 C8 S1 179.0(6)
Ni1 S1 C8 N2 0.0(7)
Ni1 S1 C8 N3 -179.0(5)
C8 N3 C9 C10 1.8(12)
C8 N3 C9 C14 -179.0(7)
C14 C9 C10 C11 1.6(11)
N3 C9 C10 C11 -179.2(7)
C9 C10 C11 C12 -1.0(12)
C10 C11 C12 C13 1.1(13)
C11 C12 C13 C14 -2.1(13)
C12 C13 C14 C9 2.8(13)
C10 C9 C14 C13 -2.5(11)
N3 C9 C14 C13 178.2(7)
N6 N5 C15 N4 -11.3(11)
N6 N5 C15 S2 170.1(6)
C23 N4 C15 N5 171.4(8)
C23 N4 C15 S2 -10.1(13)
Ni1 S2 C15 N5 -13.1(8)
Ni1 S2 C15 N4 168.5(6)
N5 N6 C16 C18 174.2(6)
O2 C17 C18 C19 -179.7(7)
C22 C17 C18 C19 0.2(12)
O2 C17 C18 C16 4.6(12)
C22 C17 C18 C16 -175.5(7)
N6 C16 C18 C19 178.1(8)
N6 C16 C18 C17 -6.2(12)
C17 C18 C19 C20 0.8(12)
C16 C18 C19 C20 176.7(8)
C18 C19 C20 C21 -0.8(13)
C19 C20 C21 C22 -0.3(14)
C20 C21 C22 C17 1.3(14)
O2 C17 C22 C21 178.7(8)
C18 C17 C22 C21 -1.3(13)
C15 N4 C23 C28 146.3(9)
C15 N4 C23 C24 -39.8(13)
C28 C23 C24 C25 -0.7(12)
N4 C23 C24 C25 -174.5(8)
C23 C24 C25 C26 2.3(14)
C24 C25 C26 C27 -1.9(15)
C25 C26 C27 C28 -0.1(15)
C24 C23 C28 C27 -1.1(13)
N4 C23 C28 C27 173.0(8)
C26 C27 C28 C23 1.6(14)
